data_7030007
loop_
_publ_author_name
'Stanford, Martin W.'
'Knight, Fergus R.'
'Athukorala Arachchige, Kasun S.'
'Sanz Camacho, Paula'
'Ashbrook, Sharon E.'
'B\"uhl, Michael'
'Slawin, Alexandra M. Z.'
'Woollins, J. Derek'

_publ_section_title
;
 Probing interactions through space using spin-spin coupling.
;
_journal_issue 17
_journal_name_full 'Dalton transactions (Cambridge, England : 2003)'
_journal_page_first 6548
_journal_page_last 6560
_journal_paper_doi 10.1039/c4dt00408f
_journal_volume 43
_journal_year 2014
_chemical_formula_moiety 'C28 H26 Se Te'
_chemical_formula_sum 'C28 H26 Se Te'
_chemical_formula_weight 569.07
_space_group_IT_number 2
_symmetry_cell_setting triclinic
_symmetry_Int_Tables_number 2
_symmetry_space_group_name_Hall '-P 1'
_symmetry_space_group_name_H-M 'P -1'
_atom_sites_solution_hydrogens geom
_atom_sites_solution_primary direct
_atom_sites_solution_secondary difmap
_cell_angle_alpha 79.476(6)
_cell_angle_beta 73.922(6)
_cell_angle_gamma 70.177(5)
_cell_formula_units_Z 2
_cell_length_a 9.6561(11)
_cell_length_b 10.4924(13)
_cell_length_c 12.7951(15)
_cell_measurement_reflns_used 7903
_cell_measurement_temperature 125
_cell_measurement_theta_max 25.70
_cell_measurement_theta_min 1.67
_cell_volume 1166.2(2)
_computing_cell_refinement 'CrystalClear-SM Expert 2.0 r5'
_computing_data_collection 'CrystalClear-SM Expert 2.0 r5 (Rigaku, 2010)'
_computing_data_reduction 'CrystalClear-SM Expert 2.0 r5'
_computing_molecular_graphics 'CrystalStructure 4.0'
_computing_publication_material 'CrystalStructure 4.0 (Rigaku, 2010)'
_computing_structure_refinement 'SHELXL97 (Sheldrick, 2008)'
_computing_structure_solution 'SIR2002 (Burla, et al., 2003)'
_diffrn_ambient_temperature 125
_diffrn_detector_area_resol_mean 14.286
_diffrn_measured_fraction_theta_full 0.995
_diffrn_measured_fraction_theta_max 0.995
_diffrn_measurement_device_type 'Rigaku Saturn70'
_diffrn_measurement_method \w
_diffrn_radiation_type 'Mo K\a'
_diffrn_radiation_wavelength 0.71075
_diffrn_reflns_av_R_equivalents 0.0232
_diffrn_reflns_limit_h_max 11
_diffrn_reflns_limit_h_min -11
_diffrn_reflns_limit_k_max 12
_diffrn_reflns_limit_k_min -12
_diffrn_reflns_limit_l_max 15
_diffrn_reflns_limit_l_min -15
_diffrn_reflns_number 8975
_diffrn_reflns_theta_full 25.00
_diffrn_reflns_theta_max 25.00
_diffrn_standards_number 0
_exptl_absorpt_coefficient_mu 2.849
_exptl_absorpt_correction_T_max 0.843
_exptl_absorpt_correction_T_min 0.703
_exptl_absorpt_correction_type multi-scan
_exptl_absorpt_process_details 'REQAB (Rigaku, 1998)'
_exptl_crystal_colour colorless
_exptl_crystal_density_diffrn 1.621
_exptl_crystal_density_method 'not measured'
_exptl_crystal_description chunk
_exptl_crystal_F_000 560.00
_exptl_crystal_size_max 0.120
_exptl_crystal_size_mid 0.090
_exptl_crystal_size_min 0.060
_refine_diff_density_max 0.490
_refine_diff_density_min -0.430
_refine_ls_extinction_method none
_refine_ls_goodness_of_fit_ref 1.190
_refine_ls_hydrogen_treatment constr
_refine_ls_number_parameters 271
_refine_ls_number_reflns 4100
_refine_ls_number_restraints 0
_refine_ls_R_factor_gt 0.0239
_refine_ls_shift/su_max 0.002
_refine_ls_structure_factor_coef Fsqd
_refine_ls_weighting_details 'w = 1/[\s^2^(Fo^2^)+(0.0401P)^2^+0.0000P] where P=(Fo^2^+2Fc^2^)/3'
_refine_ls_weighting_scheme calc
_refine_ls_wR_factor_ref 0.0752
_reflns_number_gt 3643
_reflns_number_total 4100
_reflns_threshold_expression F^2^>2.0\s(F^2^)
_cod_data_source_file c4dt00408f2.cif
_cod_data_source_block MWS11-fs
_cod_original_cell_volume 1166.2(3)
_cod_database_code 7030007

loop_
_symmetry_equiv_pos_site_id
_symmetry_equiv_pos_as_xyz
1 +X,+Y,+Z
2 -X,-Y,-Z

loop_
_atom_site_label
_atom_site_type_symbol
_atom_site_fract_x
_atom_site_fract_y
_atom_site_fract_z
_atom_site_U_iso_or_equiv
_atom_site_adp_type
_atom_site_occupancy
_atom_site_symmetry_multiplicity
_atom_site_calc_flag
_atom_site_refinement_flags
Te1 Te 0.24231(2) 0.88843(2) 0.93862(2) 0.02918(9) Uani 1.0 2 d .
Se1 Se 0.23897(4) 1.09585(3) 0.71820(3) 0.02925(10) Uani 1.0 2 d .
C1 C 0.4733(4) 0.8867(4) 0.8798(3) 0.0246(7) Uani 1.0 2 d .
C2 C 0.5714(4) 0.8215(4) 0.9477(3) 0.0280(7) Uani 1.0 2 d .
C3 C 0.7288(4) 0.8007(4) 0.9153(3) 0.0280(7) Uani 1.0 2 d .
C4 C 0.7895(4) 0.8442(4) 0.8111(3) 0.0266(7) Uani 1.0 2 d .
C5 C 0.6911(4) 0.9154(4) 0.7425(3) 0.0241(7) Uani 1.0 2 d .
C6 C 0.7710(4) 0.9600(4) 0.6396(3) 0.0290(7) Uani 1.0 2 d .
C7 C 0.6920(4) 1.0330(4) 0.5635(3) 0.0324(8) Uani 1.0 2 d .
C8 C 0.5342(4) 1.0648(4) 0.5912(3) 0.0314(8) Uani 1.0 2 d .
C9 C 0.4552(4) 1.0226(4) 0.6914(3) 0.0276(7) Uani 1.0 2 d .
C10 C 0.5322(4) 0.9421(4) 0.7725(3) 0.0241(7) Uani 1.0 2 d .
C11 C 0.9505(4) 0.8345(4) 0.7500(3) 0.0355(8) Uani 1.0 2 d .
C12 C 0.9376(4) 0.9134(4) 0.6377(3) 0.0336(8) Uani 1.0 2 d .
C13 C 0.2782(4) 0.7490(4) 1.0796(3) 0.0253(7) Uani 1.0 2 d .
C14 C 0.2460(4) 0.7996(4) 1.1792(3) 0.0291(8) Uani 1.0 2 d .
C15 C 0.2550(4) 0.7125(4) 1.2750(3) 0.0302(8) Uani 1.0 2 d .
C16 C 0.2961(4) 0.5730(4) 1.2745(3) 0.0299(8) Uani 1.0 2 d .
C17 C 0.3301(4) 0.5225(4) 1.1722(3) 0.0290(8) Uani 1.0 2 d .
C18 C 0.3207(4) 0.6093(4) 1.0782(3) 0.0288(8) Uani 1.0 2 d .
C19 C 0.3066(5) 0.4737(4) 1.3778(3) 0.0421(9) Uani 1.0 2 d .
C20 C 0.2695(7) 0.5478(5) 1.4786(4) 0.0642(14) Uani 1.0 2 d .
C21 C 0.1902(5) 0.3969(5) 1.3949(4) 0.0516(11) Uani 1.0 2 d .
C22 C 0.4667(5) 0.3727(5) 1.3639(4) 0.0661(14) Uani 1.0 2 d .
C23 C 0.2152(4) 1.2608(4) 0.7764(3) 0.0258(7) Uani 1.0 2 d .
C24 C 0.0687(4) 1.3443(4) 0.8100(3) 0.0344(8) Uani 1.0 2 d .
C25 C 0.0424(4) 1.4625(4) 0.8530(3) 0.0396(9) Uani 1.0 2 d .
C26 C 0.1620(4) 1.5015(4) 0.8629(3) 0.0355(8) Uani 1.0 2 d .
C27 C 0.3075(4) 1.4186(4) 0.8278(3) 0.0321(8) Uani 1.0 2 d .
C28 C 0.3359(4) 1.2994(4) 0.7846(3) 0.0277(7) Uani 1.0 2 d .
H2 H 0.5304 0.7889 1.0200 0.0335 Uiso 1.0 2 calc R
H3 H 0.7913 0.7572 0.9653 0.0335 Uiso 1.0 2 calc R
H7 H 0.7431 1.0616 0.4930 0.0389 Uiso 1.0 2 calc R
H8 H 0.4792 1.1177 0.5388 0.0377 Uiso 1.0 2 calc R
H11A H 1.0122 0.7383 0.7421 0.0426 Uiso 1.0 2 calc R
H11B H 0.9974 0.8759 0.7889 0.0426 Uiso 1.0 2 calc R
H12A H 0.9760 0.9924 0.6263 0.0403 Uiso 1.0 2 calc R
H12B H 0.9961 0.8539 0.5784 0.0403 Uiso 1.0 2 calc R
H14 H 0.2173 0.8951 1.1823 0.0349 Uiso 1.0 2 calc R
H15 H 0.2323 0.7499 1.3422 0.0363 Uiso 1.0 2 calc R
H17 H 0.3599 0.4271 1.1684 0.0348 Uiso 1.0 2 calc R
H18 H 0.3440 0.5725 1.0106 0.0345 Uiso 1.0 2 calc R
H20A H 0.1594 0.5844 1.5041 0.0770 Uiso 1.0 2 calc R
H20B H 0.3138 0.6227 1.4601 0.0770 Uiso 1.0 2 calc R
H20C H 0.3113 0.4841 1.5365 0.0770 Uiso 1.0 2 calc R
H21A H 0.0882 0.4621 1.4048 0.0619 Uiso 1.0 2 calc R
H21B H 0.1969 0.3315 1.4601 0.0619 Uiso 1.0 2 calc R
H21C H 0.2117 0.3484 1.3309 0.0619 Uiso 1.0 2 calc R
H22A H 0.4722 0.3066 1.4287 0.0794 Uiso 1.0 2 calc R
H22B H 0.5397 0.4222 1.3551 0.0794 Uiso 1.0 2 calc R
H22C H 0.4907 0.3249 1.2991 0.0794 Uiso 1.0 2 calc R
H24 H -0.0140 1.3193 0.8031 0.0412 Uiso 1.0 2 calc R
H25 H -0.0586 1.5187 0.8765 0.0475 Uiso 1.0 2 calc R
H26 H 0.1437 1.5836 0.8932 0.0426 Uiso 1.0 2 calc R
H27 H 0.3901 1.4445 0.8337 0.0385 Uiso 1.0 2 calc R
H28 H 0.4371 1.2437 0.7604 0.0333 Uiso 1.0 2 calc R

loop_
_atom_site_aniso_label
_atom_site_aniso_U_11
_atom_site_aniso_U_22
_atom_site_aniso_U_33
_atom_site_aniso_U_12
_atom_site_aniso_U_13
_atom_site_aniso_U_23
Te1 0.02251(13) 0.03622(16) 0.03170(14) -0.01125(10) -0.00913(9) -0.00161(10)
Se1 0.02785(18) 0.0302(2) 0.03437(19) -0.00779(15) -0.01544(14) -0.00390(15)
C1 0.0235(16) 0.0239(18) 0.0276(16) -0.0079(14) -0.0063(13) -0.0037(14)
C2 0.0277(17) 0.0294(19) 0.0295(17) -0.0116(15) -0.0085(13) -0.0013(14)
C3 0.0255(17) 0.0240(19) 0.0371(19) -0.0067(15) -0.0133(14) -0.0019(15)
C4 0.0227(16) 0.0208(18) 0.0375(18) -0.0065(14) -0.0060(14) -0.0076(14)
C5 0.0253(16) 0.0199(17) 0.0278(16) -0.0067(14) -0.0046(13) -0.0070(13)
C6 0.0320(17) 0.0228(18) 0.0314(17) -0.0090(15) -0.0012(14) -0.0092(15)
C7 0.0390(19) 0.033(2) 0.0261(17) -0.0147(17) -0.0033(15) -0.0050(15)
C8 0.039(2) 0.028(2) 0.0281(17) -0.0098(16) -0.0111(14) -0.0029(15)
C9 0.0269(17) 0.0279(19) 0.0312(17) -0.0059(15) -0.0106(14) -0.0092(14)
C10 0.0269(16) 0.0192(17) 0.0296(16) -0.0065(14) -0.0089(13) -0.0082(13)
C11 0.0242(17) 0.035(3) 0.044(2) -0.0079(16) -0.0046(15) -0.0030(17)
C12 0.0260(17) 0.034(2) 0.0374(18) -0.0090(16) 0.0012(14) -0.0097(16)
C13 0.0199(15) 0.0288(19) 0.0285(16) -0.0092(14) -0.0063(13) -0.0016(14)
C14 0.0328(18) 0.0239(19) 0.0349(18) -0.0129(15) -0.0090(14) -0.0037(15)
C15 0.0358(18) 0.028(2) 0.0309(17) -0.0146(16) -0.0068(14) -0.0058(15)
C16 0.0252(17) 0.029(2) 0.0425(19) -0.0143(15) -0.0115(15) -0.0028(16)
C17 0.0210(16) 0.0258(19) 0.0427(19) -0.0052(14) -0.0105(14) -0.0083(16)
C18 0.0170(15) 0.036(2) 0.0356(18) -0.0081(15) -0.0039(13) -0.0133(16)
C19 0.057(3) 0.032(3) 0.044(2) -0.021(2) -0.0200(19) 0.0038(18)
C20 0.114(4) 0.061(4) 0.040(3) -0.052(3) -0.033(3) 0.012(3)
C21 0.074(3) 0.043(3) 0.045(3) -0.035(3) -0.003(2) -0.0038(19)
C22 0.068(3) 0.048(3) 0.079(4) -0.015(3) -0.036(3) 0.028(3)
C23 0.0264(16) 0.0252(18) 0.0270(16) -0.0085(15) -0.0098(13) 0.0013(14)
C24 0.0222(16) 0.033(2) 0.048(2) -0.0061(16) -0.0106(15) -0.0043(17)
C25 0.0203(17) 0.036(3) 0.060(3) -0.0021(16) -0.0092(16) -0.0117(19)
C26 0.0338(19) 0.029(2) 0.047(2) -0.0074(16) -0.0145(16) -0.0071(16)
C27 0.0293(18) 0.036(3) 0.0373(19) -0.0135(17) -0.0143(15) -0.0031(16)
C28 0.0176(15) 0.035(2) 0.0296(17) -0.0043(15) -0.0073(13) -0.0051(15)

loop_
_atom_type_symbol
_atom_type_description
_atom_type_scat_dispersion_real
_atom_type_scat_dispersion_imag
_atom_type_scat_source
C C 0.0033 0.0016
;
International Tables for Crystallography
(1992, Vol. C, Tables 4.2.6.8 and 6.1.1.4)
;
H H 0.0000 0.0000
;
International Tables for Crystallography
(1992, Vol. C, Table 6.1.1.4)
;
Te Te -0.5308 1.6751
;
International Tables for Crystallography
(1992, Vol. C, Tables 4.2.6.8 and 6.1.1.4)
;
Se Se -0.0929 2.2259
;
International Tables for Crystallography
(1992, Vol. C, Tables 4.2.6.8 and 6.1.1.4)
;

loop_
_geom_angle_atom_site_label_1
_geom_angle_atom_site_label_2
_geom_angle_atom_site_label_3
_geom_angle
_geom_angle_publ_flag
C1 Te1 C13 95.40(12) yes
C9 Se1 C23 98.39(16) yes
Te1 C1 C2 117.7(2) yes
Te1 C1 C10 123.4(3) yes
C2 C1 C10 118.8(3) yes
C1 C2 C3 123.6(3) yes
C2 C3 C4 118.8(3) yes
C3 C4 C5 118.3(3) yes
C3 C4 C11 132.3(3) yes
C5 C4 C11 109.4(3) yes
C4 C5 C6 111.3(3) yes
C4 C5 C10 124.7(3) yes
C6 C5 C10 124.0(3) yes
C5 C6 C7 118.9(3) yes
C5 C6 C12 109.0(3) yes
C7 C6 C12 132.1(3) yes
C6 C7 C8 118.7(3) yes
C7 C8 C9 122.8(3) yes
Se1 C9 C8 115.7(3) yes
Se1 C9 C10 123.1(2) yes
C8 C9 C10 120.9(3) yes
C1 C10 C5 115.5(3) yes
C1 C10 C9 130.0(3) yes
C5 C10 C9 114.5(3) yes
C4 C11 C12 105.0(3) yes
C6 C12 C11 105.3(3) yes
Te1 C13 C14 119.0(3) yes
Te1 C13 C18 122.9(3) yes
C14 C13 C18 117.9(3) yes
C13 C14 C15 121.0(4) yes
C14 C15 C16 121.6(4) yes
C15 C16 C17 116.9(3) yes
C15 C16 C19 123.3(4) yes
C17 C16 C19 119.8(4) yes
C16 C17 C18 121.1(4) yes
C13 C18 C17 121.5(4) yes
C16 C19 C20 111.6(4) yes
C16 C19 C21 108.4(4) yes
C16 C19 C22 109.5(3) yes
C20 C19 C21 107.9(4) yes
C20 C19 C22 109.4(4) yes
C21 C19 C22 110.0(4) yes
Se1 C23 C24 116.8(3) yes
Se1 C23 C28 123.7(2) yes
C24 C23 C28 119.6(4) yes
C23 C24 C25 120.2(4) yes
C24 C25 C26 120.8(3) yes
C25 C26 C27 118.5(4) yes
C26 C27 C28 121.5(4) yes
C23 C28 C27 119.4(3) yes
C1 C2 H2 118.209 no
C3 C2 H2 118.208 no
C2 C3 H3 120.590 no
C4 C3 H3 120.585 no
C6 C7 H7 120.652 no
C8 C7 H7 120.645 no
C7 C8 H8 118.595 no
C9 C8 H8 118.596 no
C4 C11 H11A 110.742 no
C4 C11 H11B 110.739 no
C12 C11 H11A 110.745 no
C12 C11 H11B 110.739 no
H11A C11 H11B 108.827 no
C6 C12 H12A 110.679 no
C6 C12 H12B 110.682 no
C11 C12 H12A 110.687 no
C11 C12 H12B 110.685 no
H12A C12 H12B 108.789 no
C13 C14 H14 119.507 no
C15 C14 H14 119.505 no
C14 C15 H15 119.220 no
C16 C15 H15 119.213 no
C16 C17 H17 119.449 no
C18 C17 H17 119.443 no
C13 C18 H18 119.234 no
C17 C18 H18 119.232 no
C19 C20 H20A 109.471 no
C19 C20 H20B 109.472 no
C19 C20 H20C 109.471 no
H20A C20 H20B 109.474 no
H20A C20 H20C 109.467 no
H20B C20 H20C 109.473 no
C19 C21 H21A 109.471 no
C19 C21 H21B 109.468 no
C19 C21 H21C 109.472 no
H21A C21 H21B 109.475 no
H21A C21 H21C 109.470 no
H21B C21 H21C 109.472 no
C19 C22 H22A 109.465 no
C19 C22 H22B 109.475 no
C19 C22 H22C 109.471 no
H22A C22 H22B 109.470 no
H22A C22 H22C 109.469 no
H22B C22 H22C 109.477 no
C23 C24 H24 119.883 no
C25 C24 H24 119.875 no
C24 C25 H25 119.601 no
C26 C25 H25 119.603 no
C25 C26 H26 120.761 no
C27 C26 H26 120.756 no
C26 C27 H27 119.253 no
C28 C27 H27 119.260 no
C23 C28 H28 120.297 no
C27 C28 H28 120.304 no

loop_
_geom_bond_atom_site_label_1
_geom_bond_atom_site_label_2
_geom_bond_distance
_geom_bond_publ_flag
Te1 C1 2.142(4) yes
Te1 C13 2.134(3) yes
Se1 C9 1.919(3) yes
Se1 C23 1.926(4) yes
C1 C2 1.385(5) yes
C1 C10 1.430(4) yes
C2 C3 1.410(5) yes
C3 C4 1.363(5) yes
C4 C5 1.404(5) yes
C4 C11 1.512(5) yes
C5 C6 1.416(4) yes
C5 C10 1.415(5) yes
C6 C7 1.363(5) yes
C6 C12 1.509(5) yes
C7 C8 1.399(5) yes
C8 C9 1.379(5) yes
C9 C10 1.423(5) yes
C11 C12 1.537(5) yes
C13 C14 1.385(5) yes
C13 C18 1.384(5) yes
C14 C15 1.392(5) yes
C15 C16 1.381(5) yes
C16 C17 1.414(6) yes
C16 C19 1.530(5) yes
C17 C18 1.374(5) yes
C19 C20 1.523(7) yes
C19 C21 1.540(8) yes
C19 C22 1.533(6) yes
C23 C24 1.384(4) yes
C23 C28 1.392(6) yes
C24 C25 1.365(6) yes
C25 C26 1.392(7) yes
C26 C27 1.378(5) yes
C27 C28 1.372(6) yes
C2 H2 0.950 no
C3 H3 0.950 no
C7 H7 0.950 no
C8 H8 0.950 no
C11 H11A 0.990 no
C11 H11B 0.990 no
C12 H12A 0.990 no
C12 H12B 0.990 no
C14 H14 0.950 no
C15 H15 0.950 no
C17 H17 0.950 no
C18 H18 0.950 no
C20 H20A 0.980 no
C20 H20B 0.980 no
C20 H20C 0.980 no
C21 H21A 0.980 no
C21 H21B 0.980 no
C21 H21C 0.980 no
C22 H22A 0.980 no
C22 H22B 0.980 no
C22 H22C 0.980 no
C24 H24 0.950 no
C25 H25 0.950 no
C26 H26 0.950 no
C27 H27 0.950 no
C28 H28 0.950 no

loop_
_geom_contact_atom_site_label_1
_geom_contact_atom_site_label_2
_geom_contact_distance
_geom_contact_publ_flag
_geom_contact_site_symmetry_2
Te1 Se1 3.2330(6) no .
Te1 C9 3.599(3) no .
Se1 C1 3.432(3) no .
C1 C4 2.833(5) no .
C2 C5 2.710(4) no .
C2 C13 3.129(5) no .
C3 C6 3.594(5) no .
C3 C10 2.857(5) no .
C4 C7 3.597(5) no .
C5 C8 2.721(5) no .
C6 C9 2.801(5) no .
C7 C10 2.868(5) no .
C8 C23 3.574(4) no .
C8 C28 3.500(5) no .
C9 C28 3.068(5) no .
C10 C28 3.591(5) no .
C13 C16 2.829(5) no .
C14 C17 2.751(5) no .
C15 C18 2.750(5) no .
C15 C20 2.862(5) no .
C15 C21 3.567(6) no .
C17 C21 3.064(5) no .
C17 C22 3.034(6) no .
C23 C26 2.775(6) no .
C24 C27 2.748(6) no .
C25 C28 2.759(4) no .
C8 C8 3.219(6) no 2_676
C17 C24 3.579(5) no 2_577
C18 C24 3.529(5) no 2_577
C24 C17 3.579(5) no 2_577
C24 C18 3.529(5) no 2_577
Te1 H2 3.0252 no .
Te1 H14 3.0718 no .
Te1 H18 3.1594 no .
Se1 H8 2.8146 no .
Se1 H24 2.8674 no .
Se1 H28 3.0410 no .
C1 H3 3.3107 no .
C3 H11A 2.9641 no .
C3 H11B 2.9268 no .
C4 H2 3.2330 no .
C4 H12A 3.0744 no .
C4 H12B 3.0967 no .
C5 H3 3.2443 no .
C5 H7 3.2626 no .
C5 H11A 3.0259 no .
C5 H11B 3.0538 no .
C5 H12A 3.0392 no .
C5 H12B 3.0463 no .
C5 H28 3.4901 no .
C6 H8 3.2270 no .
C6 H11A 3.0763 no .
C6 H11B 3.0985 no .
C7 H12A 2.9412 no .
C7 H12B 2.9370 no .
C7 H28 3.4938 no .
C8 H28 2.8732 no .
C9 H7 3.2898 no .
C9 H28 2.5645 no .
C10 H2 3.2768 no .
C10 H8 3.2860 no .
C10 H28 2.9680 no .
C11 H3 2.8788 no .
C12 H7 2.8748 no .
C13 H2 2.4976 no .
C13 H15 3.2661 no .
C13 H17 3.2571 no .
C14 H2 2.9131 no .
C14 H18 3.2321 no .
C15 H17 3.2436 no .
C15 H20A 3.0264 no .
C15 H20B 2.5279 no .
C15 H21A 3.4714 no .
C15 H22B 3.5537 no .
C16 H14 3.2693 no .
C16 H18 3.2796 no .
C16 H20A 2.8742 no .
C16 H20B 2.5843 no .
C16 H20C 3.3416 no .
C16 H21A 2.6807 no .
C16 H21B 3.3413 no .
C16 H21C 2.6638 no .
C16 H22A 3.3484 no .
C16 H22B 2.7056 no .
C16 H22C 2.6674 no .
C17 H15 3.2470 no .
C17 H21A 3.3437 no .
C17 H21C 2.7473 no .
C17 H22B 3.3102 no .
C17 H22C 2.7063 no .
C18 H2 3.0742 no .
C18 H14 3.2336 no .
C19 H15 2.7223 no .
C19 H17 2.6879 no .
C20 H15 2.4802 no .
C20 H21A 2.6577 no .
C20 H21B 2.6588 no .
C20 H21C 3.3292 no .
C20 H22A 2.6803 no .
C20 H22B 2.6811 no .
C20 H22C 3.3419 no .
C21 H17 2.9280 no .
C21 H20A 2.5068 no .
C21 H20B 3.3046 no .
C21 H20C 2.8266 no .
C21 H22A 2.6918 no .
C21 H22B 3.3643 no .
C21 H22C 2.7155 no .
C22 H17 2.8558 no .
C22 H20A 3.3157 no .
C22 H20B 2.8497 no .
C22 H20C 2.5326 no .
C22 H21A 3.3632 no .
C22 H21B 2.6993 no .
C22 H21C 2.7112 no .
C23 H8 3.5740 no .
C23 H25 3.2392 no .
C23 H27 3.2427 no .
C24 H26 3.2554 no .
C24 H28 3.2586 no .
C25 H27 3.2393 no .
C26 H24 3.2538 no .
C26 H28 3.2538 no .
C27 H25 3.2392 no .
C28 H24 3.2573 no .
C28 H26 3.2558 no .
H2 H3 2.3424 no .
H2 H14 3.1274 no .
H2 H18 3.3776 no .
H3 H11A 3.0475 no .
H3 H11B 2.9614 no .
H7 H8 2.3383 no .
H7 H12A 3.0095 no .
H7 H12B 2.9848 no .
H8 H28 3.2124 no .
H11A H12A 2.7645 no .
H11A H12B 2.2378 no .
H11B H12A 2.2378 no .
H11B H12B 2.7487 no .
H14 H15 2.3240 no .
H15 H20A 2.5520 no .
H15 H20B 1.9719 no .
H15 H20C 3.4084 no .
H17 H18 2.3049 no .
H17 H21A 3.3946 no .
H17 H21C 2.3626 no .
H17 H22B 3.3035 no .
H17 H22C 2.2666 no .
H20A H21A 2.3269 no .
H20A H21B 2.6965 no .
H20A H21C 3.4401 no .
H20A H22A 3.4626 no .
H20B H21A 3.4454 no .
H20B H21B 3.5990 no .
H20B H22A 3.1949 no .
H20B H22B 2.6994 no .
H20C H21A 3.1673 no .
H20C H21B 2.6675 no .
H20C H22A 2.3614 no .
H20C H22B 2.7235 no .
H20C H22C 3.4639 no .
H21A H22A 3.5842 no .
H21B H22A 2.5044 no .
H21B H22B 3.5880 no .
H21B H22C 2.9968 no .
H21C H22A 2.9793 no .
H21C H22C 2.5426 no .
H24 H25 2.3075 no .
H25 H26 2.3476 no .
H26 H27 2.3277 no .
H27 H28 2.3154 no .
Te1 H11B 3.4765 no 1_455
Se1 H7 3.3523 no 2_676
C1 H17 3.2266 no 2_667
C1 H22C 3.3437 no 2_667
C2 H17 3.0238 no 2_667
C2 H27 3.5737 no 2_677
C3 H14 3.3660 no 2_677
C3 H17 3.2288 no 2_667
C3 H21C 3.5906 no 2_667
C3 H25 3.0118 no 1_645
C4 H14 2.7301 no 2_677
C4 H17 3.5436 no 2_667
C4 H21C 2.9589 no 2_667
C4 H25 3.2799 no 1_645
C5 H14 2.8326 no 2_677
C5 H21C 2.8505 no 2_667
C6 H14 3.0069 no 2_677
C6 H15 3.0831 no 2_677
C6 H21B 3.4120 no 2_667
C6 H21C 3.1407 no 2_667
C7 H8 3.2667 no 2_676
C7 H12A 3.4037 no 2_776
C7 H12B 3.5185 no 2_776
C7 H15 3.1310 no 2_677
C7 H20B 3.5526 no 2_677
C7 H22A 3.4369 no 1_564
C8 H8 2.8110 no 2_676
C8 H22A 2.9756 no 1_564
C9 H8 3.3411 no 2_676
C9 H22C 3.4880 no 2_667
C10 H21C 3.4220 no 2_667
C10 H22C 3.1950 no 2_667
C11 H14 2.9034 no 2_677
C11 H21C 3.2965 no 2_667
C11 H25 3.4301 no 1_645
C11 H26 3.2505 no 1_645
C12 H7 3.1463 no 2_776
C12 H12A 3.2948 no 2_776
C12 H12B 3.4098 no 2_776
C12 H14 3.0534 no 2_677
C12 H15 3.3766 no 2_677
C12 H21C 3.4274 no 2_667
C13 H24 2.8283 no 2_577
C13 H27 3.5143 no 2_677
C14 H11B 3.4399 no 2_677
C14 H12A 3.3775 no 2_677
C14 H24 2.8524 no 2_577
C14 H27 3.5588 no 2_677
C14 H28 3.2266 no 2_677
C15 H12A 3.3678 no 2_677
C15 H24 2.9088 no 2_577
C15 H27 3.2805 no 2_677
C15 H28 3.0603 no 2_677
C16 H24 2.9473 no 2_577
C16 H27 2.9197 no 2_677
C16 H28 3.5982 no 2_677
C17 H18 3.3194 no 2_667
C17 H24 2.8967 no 2_577
C17 H25 3.0362 no 2_577
C17 H27 2.8176 no 2_677
C18 H18 3.1587 no 2_667
C18 H24 2.8387 no 2_577
C18 H25 3.1224 no 2_577
C18 H26 3.3738 no 1_545
C18 H27 3.1357 no 2_677
C20 H12B 3.5771 no 1_456
C20 H21A 3.3904 no 2_568
C20 H22B 3.2915 no 2_668
C21 H12B 3.5817 no 2_667
C21 H20A 3.2144 no 2_568
C21 H21A 3.2944 no 2_568
C22 H8 3.1504 no 1_546
C22 H20B 3.5095 no 2_668
C22 H20C 3.5872 no 2_668
C22 H27 3.1736 no 2_677
C23 H3 3.2603 no 2_677
C24 H3 3.3594 no 2_677
C24 H21A 3.4861 no 2_577
C25 H3 3.4806 no 1_465
C25 H3 3.3004 no 2_677
C25 H11A 2.9379 no 1_465
C25 H25 3.5506 no 2_587
C25 H26 3.2844 no 2_587
C26 H3 3.1535 no 2_677
C26 H11A 2.8372 no 1_465
C26 H18 3.2326 no 1_565
C26 H25 3.1931 no 2_587
C27 H2 2.9680 no 2_677
C27 H3 3.0550 no 2_677
C27 H18 3.2283 no 1_565
C27 H22B 2.9624 no 2_677
C28 H2 2.9847 no 2_677
C28 H3 3.1193 no 2_677
C28 H20C 3.4270 no 1_564
C28 H22B 3.5292 no 2_677
H2 C27 2.9680 no 2_677
H2 C28 2.9847 no 2_677
H2 H17 3.3199 no 2_667
H2 H27 2.8174 no 2_677
H2 H28 2.8595 no 2_677
H3 C23 3.2603 no 2_677
H3 C24 3.3594 no 2_677
H3 C25 3.4806 no 1_645
H3 C25 3.3004 no 2_677
H3 C26 3.1535 no 2_677
H3 C27 3.0550 no 2_677
H3 C28 3.1193 no 2_677
H3 H25 2.7056 no 1_645
H3 H26 3.2274 no 1_645
H3 H27 3.4920 no 2_677
H3 H28 3.5915 no 2_677
H7 Se1 3.3523 no 2_676
H7 C12 3.1463 no 2_776
H7 H8 3.4373 no 2_676
H7 H12A 2.6427 no 2_776
H7 H12B 2.8111 no 2_776
H7 H15 3.2459 no 2_677
H7 H20B 3.3083 no 2_677
H7 H22A 3.1609 no 1_564
H8 C7 3.2667 no 2_676
H8 C8 2.8110 no 2_676
H8 C9 3.3411 no 2_676
H8 C22 3.1504 no 1_564
H8 H7 3.4373 no 2_676
H8 H8 2.6926 no 2_676
H8 H21B 3.1663 no 1_564
H8 H22A 2.2043 no 1_564
H8 H22C 3.4183 no 1_564
H11A C25 2.9379 no 1_645
H11A C26 2.8372 no 1_645
H11A H20A 3.4271 no 1_654
H11A H21A 3.5677 no 2_667
H11A H21C 3.0229 no 2_667
H11A H25 2.7757 no 1_645
H11A H26 2.6071 no 1_645
H11B Te1 3.4765 no 1_655
H11B C14 3.4399 no 2_677
H11B H14 2.5943 no 2_677
H11B H26 3.1293 no 1_645
H12A C7 3.4037 no 2_776
H12A C12 3.2948 no 2_776
H12A C14 3.3775 no 2_677
H12A C15 3.3678 no 2_677
H12A H7 2.6427 no 2_776
H12A H12A 3.1166 no 2_776
H12A H12B 2.8093 no 2_776
H12A H14 2.8118 no 2_677
H12A H15 2.7888 no 2_677
H12B C7 3.5185 no 2_776
H12B C12 3.4098 no 2_776
H12B C20 3.5771 no 1_654
H12B C21 3.5817 no 2_667
H12B H7 2.8111 no 2_776
H12B H12A 2.8093 no 2_776
H12B H12B 3.3547 no 2_776
H12B H15 3.3508 no 1_654
H12B H20A 2.9186 no 1_654
H12B H20B 3.3633 no 1_654
H12B H21B 3.2891 no 2_667
H12B H21C 3.2522 no 2_667
H14 C3 3.3660 no 2_677
H14 C4 2.7301 no 2_677
H14 C5 2.8326 no 2_677
H14 C6 3.0069 no 2_677
H14 C11 2.9034 no 2_677
H14 C12 3.0534 no 2_677
H14 H11B 2.5943 no 2_677
H14 H12A 2.8118 no 2_677
H14 H24 3.4040 no 2_577
H14 H28 3.3864 no 2_677
H15 C6 3.0831 no 2_677
H15 C7 3.1310 no 2_677
H15 C12 3.3766 no 2_677
H15 H7 3.2459 no 2_677
H15 H12A 2.7888 no 2_677
H15 H12B 3.3508 no 1_456
H15 H24 3.4829 no 2_577
H15 H28 3.1166 no 2_677
H17 C1 3.2266 no 2_667
H17 C2 3.0238 no 2_667
H17 C3 3.2288 no 2_667
H17 C4 3.5436 no 2_667
H17 H2 3.3199 no 2_667
H17 H18 3.1308 no 2_667
H17 H24 3.4668 no 2_577
H17 H25 2.9663 no 2_577
H17 H27 3.1311 no 2_677
H18 C17 3.3194 no 2_667
H18 C18 3.1587 no 2_667
H18 C26 3.2326 no 1_545
H18 C27 3.2283 no 1_545
H18 H17 3.1308 no 2_667
H18 H18 2.8384 no 2_667
H18 H24 3.3836 no 2_577
H18 H25 3.1095 no 2_577
H18 H26 2.7208 no 1_545
H18 H27 2.6967 no 1_545
H20A C21 3.2144 no 2_568
H20A H11A 3.4271 no 1_456
H20A H12B 2.9186 no 1_456
H20A H21A 2.5198 no 2_568
H20A H21B 3.1683 no 2_568
H20A H21C 3.5256 no 2_568
H20B C7 3.5526 no 2_677
H20B C22 3.5095 no 2_668
H20B H7 3.3083 no 2_677
H20B H12B 3.3633 no 1_456
H20B H20C 3.4170 no 2_668
H20B H22A 3.1468 no 2_668
H20B H22B 2.9681 no 2_668
H20B H28 3.5768 no 2_677
H20C C22 3.5872 no 2_668
H20C C28 3.4270 no 1_546
H20C H20B 3.4170 no 2_668
H20C H21A 3.5828 no 2_568
H20C H22B 2.7430 no 2_668
H21A C20 3.3904 no 2_568
H21A C21 3.2944 no 2_568
H21A C24 3.4861 no 2_577
H21A H11A 3.5677 no 2_667
H21A H20A 2.5198 no 2_568
H21A H20C 3.5828 no 2_568
H21A H21A 2.6383 no 2_568
H21A H21B 3.1535 no 2_568
H21A H24 3.2501 no 2_577
H21B C6 3.4120 no 2_667
H21B H8 3.1663 no 1_546
H21B H12B 3.2891 no 2_667
H21B H20A 3.1683 no 2_568
H21B H21A 3.1535 no 2_568
H21C C3 3.5906 no 2_667
H21C C4 2.9589 no 2_667
H21C C5 2.8505 no 2_667
H21C C6 3.1407 no 2_667
H21C C10 3.4220 no 2_667
H21C C11 3.2965 no 2_667
H21C C12 3.4274 no 2_667
H21C H11A 3.0229 no 2_667
H21C H12B 3.2522 no 2_667
H21C H20A 3.5256 no 2_568
H21C H25 3.2555 no 2_577
H22A C7 3.4369 no 1_546
H22A C8 2.9756 no 1_546
H22A H7 3.1609 no 1_546
H22A H8 2.2043 no 1_546
H22A H20B 3.1468 no 2_668
H22B C20 3.2915 no 2_668
H22B C27 2.9624 no 2_677
H22B C28 3.5292 no 2_677
H22B H20B 2.9681 no 2_668
H22B H20C 2.7430 no 2_668
H22B H27 2.5986 no 2_677
H22C C1 3.3437 no 2_667
H22C C9 3.4880 no 2_667
H22C C10 3.1950 no 2_667
H22C H8 3.4183 no 1_546
H22C H27 3.0611 no 2_677
H24 C13 2.8283 no 2_577
H24 C14 2.8524 no 2_577
H24 C15 2.9088 no 2_577
H24 C16 2.9473 no 2_577
H24 C17 2.8967 no 2_577
H24 C18 2.8387 no 2_577
H24 H14 3.4040 no 2_577
H24 H15 3.4829 no 2_577
H24 H17 3.4668 no 2_577
H24 H18 3.3836 no 2_577
H24 H21A 3.2501 no 2_577
H25 C3 3.0118 no 1_465
H25 C4 3.2799 no 1_465
H25 C11 3.4301 no 1_465
H25 C17 3.0362 no 2_577
H25 C18 3.1224 no 2_577
H25 C25 3.5506 no 2_587
H25 C26 3.1931 no 2_587
H25 H3 2.7056 no 1_465
H25 H11A 2.7757 no 1_465
H25 H17 2.9663 no 2_577
H25 H18 3.1095 no 2_577
H25 H21C 3.2555 no 2_577
H25 H25 3.5563 no 2_587
H25 H26 2.9340 no 2_587
H26 C11 3.2505 no 1_465
H26 C18 3.3738 no 1_565
H26 C25 3.2844 no 2_587
H26 H3 3.2274 no 1_465
H26 H11A 2.6071 no 1_465
H26 H11B 3.1293 no 1_465
H26 H18 2.7208 no 1_565
H26 H25 2.9340 no 2_587
H27 C2 3.5737 no 2_677
H27 C13 3.5143 no 2_677
H27 C14 3.5588 no 2_677
H27 C15 3.2805 no 2_677
H27 C16 2.9197 no 2_677
H27 C17 2.8176 no 2_677
H27 C18 3.1357 no 2_677
H27 C22 3.1736 no 2_677
H27 H2 2.8174 no 2_677
H27 H3 3.4920 no 2_677
H27 H17 3.1311 no 2_677
H27 H18 2.6967 no 1_565
H27 H22B 2.5986 no 2_677
H27 H22C 3.0611 no 2_677
H28 C14 3.2266 no 2_677
H28 C15 3.0603 no 2_677
H28 C16 3.5982 no 2_677
H28 H2 2.8595 no 2_677
H28 H3 3.5915 no 2_677
H28 H14 3.3864 no 2_677
H28 H15 3.1166 no 2_677
H28 H20B 3.5768 no 2_677

loop_
_geom_torsion_atom_site_label_1
_geom_torsion_atom_site_label_2
_geom_torsion_atom_site_label_3
_geom_torsion_atom_site_label_4
_geom_torsion
_geom_torsion_publ_flag
C1 Te1 C13 C14 97.8(3) no
C1 Te1 C13 C18 -87.7(3) no
C13 Te1 C1 C2 -9.0(3) no
C13 Te1 C1 C10 167.3(3) no
C9 Se1 C23 C24 -178.23(19) no
C9 Se1 C23 C28 2.6(3) no
C23 Se1 C9 C8 -87.3(3) no
C23 Se1 C9 C10 85.9(3) no
Te1 C1 C2 C3 173.4(3) no
Te1 C1 C10 C5 -171.6(2) no
Te1 C1 C10 C9 9.7(6) no
C2 C1 C10 C5 4.6(5) no
C2 C1 C10 C9 -174.1(4) no
C10 C1 C2 C3 -3.0(6) no
C1 C2 C3 C4 -1.4(6) no
C2 C3 C4 C5 3.9(6) no
C2 C3 C4 C11 -177.8(4) no
C3 C4 C5 C6 176.6(3) no
C3 C4 C5 C10 -2.1(6) no
C3 C4 C11 C12 -176.1(4) no
C5 C4 C11 C12 2.3(4) no
C11 C4 C5 C6 -2.0(4) no
C11 C4 C5 C10 179.2(3) no
C4 C5 C6 C7 -179.0(3) no
C4 C5 C6 C12 0.9(4) no
C4 C5 C10 C1 -2.2(6) no
C4 C5 C10 C9 176.7(3) no
C6 C5 C10 C1 179.2(3) no
C6 C5 C10 C9 -1.9(6) no
C10 C5 C6 C7 -0.2(6) no
C10 C5 C6 C12 179.6(3) no
C5 C6 C7 C8 2.0(6) no
C5 C6 C12 C11 0.6(4) no
C7 C6 C12 C11 -179.6(4) no
C12 C6 C7 C8 -177.8(4) no
C6 C7 C8 C9 -1.7(6) no
C7 C8 C9 Se1 172.8(4) no
C7 C8 C9 C10 -0.6(6) no
Se1 C9 C10 C1 8.0(6) no
Se1 C9 C10 C5 -170.7(3) no
C8 C9 C10 C1 -179.1(4) no
C8 C9 C10 C5 2.2(6) no
C4 C11 C12 C6 -1.7(4) no
Te1 C13 C14 C15 174.3(2) no
Te1 C13 C18 C17 -174.2(2) no
C14 C13 C18 C17 0.4(5) no
C18 C13 C14 C15 -0.5(5) no
C13 C14 C15 C16 -0.0(6) no
C14 C15 C16 C17 0.6(5) no
C14 C15 C16 C19 -179.6(3) no
C15 C16 C17 C18 -0.7(5) no
C15 C16 C19 C20 -1.2(5) no
C15 C16 C19 C21 117.5(4) no
C15 C16 C19 C22 -122.4(4) no
C17 C16 C19 C20 178.6(3) no
C17 C16 C19 C21 -62.7(4) no
C17 C16 C19 C22 57.3(5) no
C19 C16 C17 C18 179.6(3) no
C16 C17 C18 C13 0.2(5) no
Se1 C23 C24 C25 179.4(2) no
Se1 C23 C28 C27 -179.63(18) no
C24 C23 C28 C27 1.2(5) no
C28 C23 C24 C25 -1.4(5) no
C23 C24 C25 C26 0.6(5) no
C24 C25 C26 C27 0.3(5) no
C25 C26 C27 C28 -0.4(5) no
C26 C27 C28 C23 -0.3(5) no
